data_7159708
loop_
_publ_author_name
'Pradhan, Nyaya Prakash'
'Namdev, Kavthekar Rupesh'
'Srivastava, Aasheesh'

_publ_section_title
;
 Molecular clips with spatially proximal urea residues for efficient
 transmembrane co-transport of H<sup>+</sup>/Cl<sup>-</sup> ions.
;
_journal_issue 1
_journal_name_full 'Organic &amp; biomolecular chemistry'
_journal_page_first 74
_journal_page_last 79
_journal_paper_doi 10.1039/d3ob01431b
_journal_volume 22
_journal_year 2023
_chemical_formula_moiety 'C37 H23 F12 N7 O4, H2 O, [+ solvents]'
_chemical_formula_sum 'C37 H25 F12 N7 O5'
_chemical_formula_weight 875.64
_chemical_name_systematic 'Compound 1a'
_space_group_crystal_system triclinic
_space_group_IT_number 2
_space_group_name_Hall '-P 1'
_space_group_name_H-M_alt 'P -1'
_atom_sites_solution_hydrogens mixed
_audit_creation_date 2023-04-19
_audit_creation_method
;
Olex2 1.5
(compiled 2023.03.06 svn.rbb2c1857 for OlexSys, GUI svn.r6748)
;
_audit_update_record
;
2023-04-25 deposited with the CCDC.	2023-12-05 downloaded from the CCDC.
;
_cell_angle_alpha 107.182(12)
_cell_angle_beta 102.520(13)
_cell_angle_gamma 106.296(11)
_cell_formula_units_Z 2
_cell_length_a 10.587(2)
_cell_length_b 15.112(3)
_cell_length_c 16.143(3)
_cell_measurement_reflns_used 3856
_cell_measurement_temperature 140.00
_cell_measurement_theta_max 21.91
_cell_measurement_theta_min 2.42
_cell_volume 2238.3(8)
_computing_cell_refinement 'SAINT V8.40B (?, 2016)'
_computing_data_reduction 'SAINT V8.40B (?, 2016)'
_computing_molecular_graphics 'Olex2 1.5 (Dolomanov et al., 2009)'
_computing_publication_material 'Olex2 1.5 (Dolomanov et al., 2009)'
_computing_structure_refinement 'SHELXL 2018/3 (Sheldrick, 2015)'
_computing_structure_solution 'SHELXT 2018/2 (Sheldrick, 2018)'
_diffrn_ambient_temperature 140.00
_diffrn_measured_fraction_theta_full 0.999
_diffrn_measured_fraction_theta_max 0.997
_diffrn_measurement_device_type 'Bruker APEX-II CCD'
_diffrn_measurement_method '\f and \w scans'
_diffrn_radiation_type MoK\a
_diffrn_radiation_wavelength 0.71073
_diffrn_reflns_av_R_equivalents 0.1556
_diffrn_reflns_av_unetI/netI 0.1228
_diffrn_reflns_Laue_measured_fraction_full 0.999
_diffrn_reflns_Laue_measured_fraction_max 0.997
_diffrn_reflns_limit_h_max 13
_diffrn_reflns_limit_h_min -13
_diffrn_reflns_limit_k_max 19
_diffrn_reflns_limit_k_min -19
_diffrn_reflns_limit_l_max 21
_diffrn_reflns_limit_l_min -21
_diffrn_reflns_number 60369
_diffrn_reflns_point_group_measured_fraction_full 0.999
_diffrn_reflns_point_group_measured_fraction_max 0.997
_diffrn_reflns_theta_full 25.242
_diffrn_reflns_theta_max 27.885
_diffrn_reflns_theta_min 2.423
_exptl_absorpt_coefficient_mu 0.121
_exptl_absorpt_correction_T_max 0.7456
_exptl_absorpt_correction_T_min 0.4787
_exptl_absorpt_correction_type none
_exptl_absorpt_process_details
;
SADABS-2016/2 (Bruker,2016/2) was used for absorption correction.
wR2(int) was 0.1286 before and 0.0789 after correction.
The Ratio of minimum to maximum transmission is 0.6420.
The \l/2 correction factor is Not present.
;
_exptl_crystal_colour 'metallic light yellow'
_exptl_crystal_colour_lustre metallic
_exptl_crystal_colour_modifier light
_exptl_crystal_colour_primary yellow
_exptl_crystal_density_diffrn 1.299
_exptl_crystal_description plate
_exptl_crystal_F_000 888
_exptl_crystal_size_max 0.8
_exptl_crystal_size_mid 0.6
_exptl_crystal_size_min 0.5
_refine_diff_density_max 0.427
_refine_diff_density_min -0.358
_refine_diff_density_rms 0.055
_refine_ls_extinction_method none
_refine_ls_goodness_of_fit_ref 1.014
_refine_ls_hydrogen_treatment mixed
_refine_ls_matrix_type full
_refine_ls_number_parameters 643
_refine_ls_number_reflns 10655
_refine_ls_number_restraints 832
_refine_ls_restrained_S_all 0.995
_refine_ls_R_factor_all 0.1494
_refine_ls_R_factor_gt 0.0719
_refine_ls_shift/su_max 0.000
_refine_ls_shift/su_mean 0.000
_refine_ls_structure_factor_coef Fsqd
_refine_ls_weighting_details 'w=1/[\s^2^(Fo^2^)+(0.0948P)^2^+0.1501P] where P=(Fo^2^+2Fc^2^)/3'
_refine_ls_weighting_scheme calc
_refine_ls_wR_factor_gt 0.1872
_refine_ls_wR_factor_ref 0.2267
_reflns_Friedel_coverage 0.000
_reflns_number_gt 4866
_reflns_number_total 10655
_reflns_threshold_expression 'I > 2\s(I)'
_cod_data_source_file d3ob01431b2.cif
_cod_data_source_block f1_a
_cod_depositor_comments 'Adding full bibliography for 7159708.cif.'
_cod_original_cell_volume 2238.2(8)
_cod_database_code 7159708
_shelx_shelxl_version_number 2018/3
_shelx_space_group_comment
;
The symmetry employed for this shelxl refinement is uniquely defined
by the following loop, which should always be used as a source of
symmetry information in preference to the above space-group names.
They are only intended as comments.
;
_olex2_refinement_description
;
1. Fixed Uiso
 At 1.2 times of:
  All C(H) groups
 At 1.5 times of:
  All O(H,H) groups
2. Restrained distances
 F6-F4 \\sim F6A-F4A
 with sigma of 0.04
 C01I-C1 \\sim C01I-C1A
 with sigma of 0.02
 C1-F6 \\sim C1A-F6A
 with sigma of 0.02
 F5-F4 \\sim F5A-F4A
 with sigma of 0.04
 C1-F5 \\sim C1A-F5A
 with sigma of 0.02
 C1-F4 \\sim C1A-F4A
 with sigma of 0.02
 F6-F5 \\sim F6A-F5A
 with sigma of 0.04
 C01I-F6 \\sim C01I-F6A
 with sigma of 0.04
 C01I-F5 \\sim C01I-F5A
 with sigma of 0.04
 C01I-F4 \\sim C01I-F4A
 with sigma of 0.04
 F1-C6 \\sim F1A-C6
 with sigma of 0.02
 F3-C6 \\sim F3A-C6
 with sigma of 0.02
 F2-C6 \\sim F2A-C6
 with sigma of 0.02
3. Uiso/Uaniso restraints and constraints
C1 \\sim F6 \\sim F5 \\sim F4 \\sim F4A \\sim C1A \\sim F6A \\sim F5A: within
2A with sigma of 0.002 and sigma for terminal atoms of 0.004 within 2A
F1 \\sim F2 \\sim F3 \\sim C6 \\sim F3A \\sim F2A \\sim F1A: within 2A with
sigma of 0.002 and sigma for terminal atoms of 0.004 within 2A
Uanis(F4) \\sim Ueq, Uanis(F4A) \\sim Ueq, Uanis(C1) \\sim Ueq, Uanis(F6) \\sim
Ueq, Uanis(F6A) \\sim Ueq, Uanis(C1A) \\sim Ueq, Uanis(F5) \\sim Ueq,
Uanis(F5A) \\sim Ueq: with sigma of 0.1 and sigma for terminal atoms of 0.2
Uanis(F1) \\sim Ueq, Uanis(F2) \\sim Ueq, Uanis(F3) \\sim Ueq, Uanis(C6) \\sim
Ueq, Uanis(F3A) \\sim Ueq, Uanis(F2A) \\sim Ueq, Uanis(F1A) \\sim Ueq: with
sigma of 0.1 and sigma for terminal atoms of 0.2
4. Rigid body (RIGU) restrains
 All non-hydrogen atoms
 with sigma for 1-2 distances of 0.004 and sigma for 1-3 distances of 0.004
5. Others
 Sof(F3A)=Sof(F2A)=Sof(F1A)=1-FVAR(1)
 Sof(F1)=Sof(F2)=Sof(F3)=FVAR(1)
 Fixed Sof: C1(0.6) F6(0.6) F5(0.6) F4(0.6) F4A(0.4) C1A(0.4) F6A(0.4) F5A(0.4)
6.a Free rotating group:
 O1(H1A,H1B)
6.b Aromatic/amide H refined with riding coordinates:
 C00T(H00T), C00W(H00W), C00X(H00X), C00Z(H00Z), C010(H010), C012(H012),
 C013(H013), C014(H014), C015(H015), C018(H018), C019(H019), C01A(H01A),
 C01B(H01B), C01C(H01C), C01F(H01F), C01G(H01G), C01P(H01P)
;
_smtbx_masks_special_details
;
A solvent mask was calculated and 102 electrons were 
found in a volume of 514\%A^3^ in 2 voids per unit cell. 
This is consistent with the presence of 
[+ solvents] per Asymmetric Unit 
which account for 104 electrons 
per unit cell.
;
_olex2_submission_special_instructions 'No special instructions were received'

loop_
_space_group_symop_operation_xyz
'x, y, z'
'-x, -y, -z'

loop_
_atom_site_label
_atom_site_type_symbol
_atom_site_fract_x
_atom_site_fract_y
_atom_site_fract_z
_atom_site_U_iso_or_equiv
_atom_site_adp_type
_atom_site_occupancy
_atom_site_site_symmetry_order
_atom_site_calc_flag
_atom_site_refinement_flags_posn
_atom_site_refinement_flags_adp
_atom_site_refinement_flags_occupancy
_atom_site_disorder_assembly
_atom_site_disorder_group
F001 F 1.0014(2) 1.18729(15) 0.87828(17) 0.0677(7) Uani 1 1 d . . . . .
O003 O -0.0608(2) 0.41778(15) 0.59473(16) 0.0438(7) Uani 1 1 d . . . . .
O004 O 0.4169(2) 0.38596(16) 0.39014(18) 0.0484(7) Uani 1 1 d . . . . .
O005 O 0.3585(2) 0.81995(16) 0.57550(17) 0.0479(7) Uani 1 1 d . . . . .
O006 O 0.4474(2) 0.85053(16) 0.37380(18) 0.0492(7) Uani 1 1 d . . . . .
N007 N 0.1098(3) 0.44806(19) 0.52896(19) 0.0361(7) Uani 1 1 d . . . . .
F008 F 1.0892(2) 1.07874(17) 0.83538(18) 0.0736(8) Uani 1 1 d . . . . .
F009 F 0.5083(3) 0.72204(18) 0.79774(18) 0.0830(9) Uani 1 1 d . . . . .
N00A N 0.3851(3) 0.61198(18) 0.38485(18) 0.0359(7) Uani 1 1 d . . . . .
F00B F 1.0486(2) 1.10944(19) 0.96357(17) 0.0818(9) Uani 1 1 d . . . . .
N00C N 0.3573(3) 0.9466(2) 0.52598(19) 0.0402(7) Uani 1 1 d . . . . .
F00D F 0.7188(3) 0.74092(19) 0.8524(2) 0.0840(9) Uani 1 1 d . . . . .
N00E N 0.2392(3) 0.4408(2) 0.3966(2) 0.0380(7) Uani 1 1 d . . . . .
N00F N 0.2590(3) 0.7439(2) 0.3842(2) 0.0380(7) Uani 1 1 d . . . . .
N00G N 0.1326(3) 0.5614(2) 0.6657(2) 0.0427(8) Uani 1 1 d . . . . .
F00H F 0.6312(3) 0.82510(19) 0.93281(18) 0.0890(9) Uani 1 1 d . . . . .
N00I N 0.5473(3) 0.9679(2) 0.6398(2) 0.0460(8) Uani 1 1 d . . . . .
C00J C 0.0517(3) 0.4709(2) 0.5956(2) 0.0363(8) Uani 1 1 d . . . . .
C00K C 0.1420(3) 0.3519(2) 0.3932(2) 0.0378(8) Uani 1 1 d . . . . .
C00L C 0.3658(3) 0.4501(2) 0.3900(2) 0.0372(8) Uani 1 1 d . . . . .
C00M C 0.4461(3) 0.5459(2) 0.3836(2) 0.0384(8) Uani 1 1 d . . . . .
C00N C 0.0720(3) 0.3555(2) 0.4574(2) 0.0342(8) Uani 1 1 d . . . . .
C00O C 0.2272(3) 0.9013(2) 0.4571(2) 0.0348(8) Uani 1 1 d . . . . .
C00P C 0.3871(3) 0.7708(2) 0.3791(2) 0.0387(8) Uani 1 1 d . . . . .
C00Q C 0.1791(3) 0.8055(2) 0.3895(2) 0.0367(8) Uani 1 1 d . . . . .
C00R C 0.4156(3) 0.9037(2) 0.5807(2) 0.0398(8) Uani 1 1 d . . . . .
C00S C 0.4566(3) 0.6972(2) 0.3790(2) 0.0376(8) Uani 1 1 d . . . . .
C00T C 0.1432(3) 0.9575(2) 0.4524(2) 0.0435(9) Uani 1 1 d . . . . .
H00T H 0.176232 1.023957 0.495876 0.052 Uiso 1 1 calc R U . . .
C00V C 0.8536(3) 1.0192(2) 0.8289(2) 0.0435(9) Uani 1 1 d . . . . .
C00W C -0.0271(3) 0.2685(2) 0.4500(2) 0.0426(9) Uani 1 1 d . . . . .
H00W H -0.077554 0.270712 0.492087 0.051 Uiso 1 1 calc R U . . .
C00X C 0.5887(3) 0.7193(3) 0.3721(3) 0.0468(9) Uani 1 1 d . . . . .
H00X H 0.636161 0.780773 0.368353 0.056 Uiso 1 1 calc R U . . .
C00Y C 0.6315(3) 0.9539(2) 0.7121(2) 0.0413(8) Uani 1 1 d . . . . .
C00Z C 0.5877(3) 0.8756(2) 0.7414(2) 0.0435(9) Uani 1 1 d . . . . .
H00Z H 0.496371 0.826320 0.711817 0.052 Uiso 1 1 calc R U . . .
C010 C 0.1150(3) 0.2614(2) 0.3246(2) 0.0454(9) Uani 1 1 d . . . . .
H010 H 0.162633 0.259352 0.280890 0.054 Uiso 1 1 calc R U . . .
C011 C 0.6786(4) 0.8709(2) 0.8137(2) 0.0443(9) Uani 1 1 d . . . . .
C012 C 0.8126(4) 0.9422(2) 0.8587(2) 0.0443(9) Uani 1 1 d . . . . .
H012 H 0.874367 0.938022 0.908526 0.053 Uiso 1 1 calc R U . . .
C013 C -0.0531(4) 0.1787(2) 0.3816(3) 0.0480(9) Uani 1 1 d . . . . .
H013 H -0.121045 0.119574 0.377364 0.058 Uiso 1 1 calc R U . . .
C014 C 0.7650(3) 1.0252(2) 0.7565(2) 0.0427(9) Uani 1 1 d . . . . .
H014 H 0.795401 1.078490 0.736885 0.051 Uiso 1 1 calc R U . . .
C015 C 0.0147(4) 0.9199(3) 0.3872(3) 0.0464(9) Uani 1 1 d . . . . .
H015 H -0.039375 0.960380 0.385407 0.056 Uiso 1 1 calc R U . . .
C016 C 0.9978(4) 1.0978(3) 0.8763(3) 0.0518(10) Uani 1 1 d . . . . .
C017 C 0.1033(4) 0.6063(3) 0.7450(3) 0.0480(9) Uani 1 1 d . . . . .
C018 C 0.0188(4) 0.1739(3) 0.3191(3) 0.0518(10) Uani 1 1 d . . . . .
H018 H 0.002643 0.111781 0.273339 0.062 Uiso 1 1 calc R U . . .
C019 C 0.0465(3) 0.7668(3) 0.3253(2) 0.0442(9) Uani 1 1 d . . . . .
H019 H 0.012065 0.700442 0.281510 0.053 Uiso 1 1 calc R U . . .
C01A C -0.0364(4) 0.8233(3) 0.3242(3) 0.0472(9) Uani 1 1 d . . . . .
H01A H -0.127203 0.795863 0.280571 0.057 Uiso 1 1 calc R U . . .
C01B C 0.6502(4) 0.6492(3) 0.3708(3) 0.0555(11) Uani 1 1 d . . . . .
H01B H 0.741663 0.662219 0.367299 0.067 Uiso 1 1 calc R U . . .
C01C C 0.5774(3) 0.5614(3) 0.3747(3) 0.0503(10) Uani 1 1 d . . . . .
H01C H 0.615985 0.511331 0.371441 0.060 Uiso 1 1 calc R U . . .
C01E C 0.6346(4) 0.7899(3) 0.8483(3) 0.0515(10) Uani 1 1 d . . . . .
C01F C 0.0056(4) 0.5552(3) 0.7761(3) 0.0564(10) Uani 1 1 d . . . . .
H01F H -0.046801 0.485994 0.743069 0.068 Uiso 1 1 calc R U . . .
C01G C 0.1805(4) 0.7068(3) 0.7947(3) 0.0637(12) Uani 1 1 d . . . . .
H01G H 0.247843 0.742482 0.774097 0.076 Uiso 1 1 calc R U . . .
C01I C 0.1591(5) 0.7546(4) 0.8743(3) 0.0858(15) Uani 1 1 d D . . . .
C01K C -0.0149(5) 0.6057(4) 0.8557(3) 0.0755(13) Uani 1 1 d . . . . .
C01P C 0.0595(6) 0.7057(4) 0.9051(3) 0.0906(15) Uani 1 1 d . . . . .
H01P H 0.043082 0.740174 0.958752 0.109 Uiso 1 1 calc R U . . .
O1 O 0.3343(2) 0.63790(16) 0.59041(18) 0.0444(7) Uani 1 1 d G . . . .
H1A H 0.418519 0.638421 0.599096 0.067 Uiso 1 1 d G U . . .
H1B H 0.336106 0.689050 0.575618 0.067 Uiso 1 1 d G U . . .
F1 F -0.2526(8) 0.5432(8) 0.8471(5) 0.1152(17) Uani 0.569(9) 1 d D U P A 1
F2 F -0.1534(9) 0.4491(5) 0.8558(6) 0.1153(16) Uani 0.569(9) 1 d D U P A 1
F3 F -0.0977(9) 0.5776(6) 0.9757(4) 0.1211(18) Uani 0.569(9) 1 d D U P A 1
C6 C -0.1248(8) 0.5497(6) 0.8848(4) 0.1130(14) Uani 1 1 d D U . . .
C1 C 0.2416(11) 0.8588(7) 0.9373(7) 0.1068(14) Uani 0.6 1 d D U P B 1
F6 F 0.1836(7) 0.9240(5) 0.9282(6) 0.1069(14) Uani 0.6 1 d D U P B 1
F5 F 0.2676(6) 0.8707(4) 1.0265(4) 0.1138(15) Uani 0.6 1 d D U P B 1
F4 F 0.3646(6) 0.8869(4) 0.9248(4) 0.1087(14) Uani 0.6 1 d D U P B 1
F4A F 0.3189(9) 0.9156(5) 0.8708(6) 0.1075(16) Uani 0.4 1 d D U P B 2
C1A C 0.2380(15) 0.8699(9) 0.9127(9) 0.1070(14) Uani 0.4 1 d D U P B 2
F6A F 0.1405(10) 0.9096(8) 0.9125(9) 0.1047(17) Uani 0.4 1 d D U P B 2
F5A F 0.3244(9) 0.9059(6) 1.0018(6) 0.1096(16) Uani 0.4 1 d D U P B 2
H007 H 0.179(3) 0.490(2) 0.5308(18) 0.015(7) Uiso 1 1 d . . . . .
H00G H 0.201(4) 0.595(3) 0.651(2) 0.054(11) Uiso 1 1 d . . . . .
H00F H 0.235(3) 0.693(2) 0.393(2) 0.038(9) Uiso 1 1 d . . . . .
H00E H 0.214(3) 0.485(3) 0.393(2) 0.042(10) Uiso 1 1 d . . . . .
H00C H 0.403(4) 1.020(3) 0.544(3) 0.073(12) Uiso 1 1 d . . . . .
H00I H 0.578(3) 1.037(3) 0.633(2) 0.055(10) Uiso 1 1 d . . . . .
F3A F -0.1452(11) 0.6123(8) 0.9554(7) 0.1183(19) Uani 0.431(9) 1 d D U P A 2
F2A F -0.0919(12) 0.4781(9) 0.9014(8) 0.1179(17) Uani 0.431(9) 1 d D U P A 2
F1A F -0.2485(11) 0.5211(11) 0.8201(7) 0.1163(19) Uani 0.431(9) 1 d D U P A 2

loop_
_atom_site_aniso_label
_atom_site_aniso_U_11
_atom_site_aniso_U_22
_atom_site_aniso_U_33
_atom_site_aniso_U_23
_atom_site_aniso_U_13
_atom_site_aniso_U_12
F001 0.0689(15) 0.0378(12) 0.0809(17) 0.0187(11) 0.0170(13) 0.0074(11)
O003 0.0423(13) 0.0321(12) 0.0609(16) 0.0182(11) 0.0267(12) 0.0112(10)
O004 0.0432(14) 0.0393(13) 0.0814(19) 0.0322(13) 0.0309(13) 0.0244(11)
O005 0.0459(14) 0.0329(13) 0.0670(17) 0.0283(12) 0.0167(12) 0.0090(11)
O006 0.0478(14) 0.0315(13) 0.0839(19) 0.0314(13) 0.0348(13) 0.0166(11)
N007 0.0306(15) 0.0251(14) 0.0503(17) 0.0130(12) 0.0178(13) 0.0048(12)
F008 0.0497(14) 0.0625(15) 0.0982(19) 0.0179(13) 0.0308(13) 0.0140(11)
F009 0.0721(16) 0.0685(16) 0.0942(19) 0.0528(15) 0.0070(14) -0.0023(13)
N00A 0.0344(14) 0.0301(14) 0.0481(17) 0.0183(12) 0.0182(13) 0.0120(12)
F00B 0.0713(16) 0.0830(18) 0.0615(16) 0.0329(14) -0.0011(13) -0.0022(14)
N00C 0.0401(16) 0.0308(15) 0.0541(18) 0.0203(13) 0.0173(13) 0.0134(13)
F00D 0.0886(18) 0.0762(17) 0.122(2) 0.0673(17) 0.0424(16) 0.0420(15)
N00E 0.0368(15) 0.0271(14) 0.061(2) 0.0215(14) 0.0245(14) 0.0158(12)
N00F 0.0387(16) 0.0265(14) 0.0572(19) 0.0220(14) 0.0215(14) 0.0131(12)
N00G 0.0383(16) 0.0334(15) 0.0534(18) 0.0124(14) 0.0190(14) 0.0102(13)
F00H 0.129(2) 0.0725(17) 0.0708(17) 0.0382(14) 0.0486(17) 0.0210(16)
N00I 0.0405(16) 0.0366(16) 0.064(2) 0.0273(15) 0.0154(14) 0.0112(13)
C00J 0.0364(17) 0.0271(16) 0.049(2) 0.0180(15) 0.0147(15) 0.0116(14)
C00K 0.0334(17) 0.0290(16) 0.054(2) 0.0188(15) 0.0176(15) 0.0109(14)
C00L 0.0345(17) 0.0315(17) 0.049(2) 0.0185(15) 0.0163(15) 0.0125(14)
C00M 0.0342(17) 0.0361(18) 0.052(2) 0.0230(16) 0.0180(15) 0.0139(14)
C00N 0.0297(16) 0.0273(16) 0.0474(19) 0.0140(14) 0.0161(14) 0.0109(13)
C00O 0.0332(16) 0.0284(16) 0.048(2) 0.0200(14) 0.0179(14) 0.0105(13)
C00P 0.0369(17) 0.0330(17) 0.051(2) 0.0206(16) 0.0189(16) 0.0117(14)
C00Q 0.0396(17) 0.0306(17) 0.052(2) 0.0223(15) 0.0245(15) 0.0160(14)
C00R 0.0384(18) 0.0336(18) 0.056(2) 0.0237(16) 0.0210(16) 0.0143(15)
C00S 0.0371(17) 0.0280(16) 0.049(2) 0.0174(15) 0.0165(15) 0.0090(14)
C00T 0.048(2) 0.0373(18) 0.060(2) 0.0260(17) 0.0273(17) 0.0208(16)
C00V 0.0446(19) 0.0372(18) 0.049(2) 0.0150(16) 0.0181(16) 0.0142(15)
C00W 0.0430(19) 0.0283(17) 0.059(2) 0.0177(16) 0.0254(17) 0.0091(14)
C00X 0.0387(18) 0.043(2) 0.074(3) 0.0338(19) 0.0271(18) 0.0173(16)
C00Y 0.0392(18) 0.0353(18) 0.055(2) 0.0209(16) 0.0187(16) 0.0155(15)
C00Z 0.0395(18) 0.0366(18) 0.053(2) 0.0175(17) 0.0171(16) 0.0102(15)
C010 0.046(2) 0.0316(18) 0.056(2) 0.0092(16) 0.0233(17) 0.0128(15)
C011 0.049(2) 0.0390(19) 0.048(2) 0.0182(16) 0.0191(17) 0.0167(16)
C012 0.049(2) 0.0425(19) 0.043(2) 0.0149(16) 0.0169(16) 0.0189(16)
C013 0.051(2) 0.0298(17) 0.062(2) 0.0159(17) 0.0257(19) 0.0093(16)
C014 0.0443(19) 0.0332(18) 0.057(2) 0.0217(16) 0.0213(16) 0.0154(15)
C015 0.044(2) 0.047(2) 0.064(2) 0.0288(18) 0.0242(17) 0.0259(17)
C016 0.055(2) 0.049(2) 0.050(2) 0.0210(18) 0.0130(18) 0.0177(18)
C017 0.047(2) 0.047(2) 0.050(2) 0.0123(17) 0.0147(17) 0.0253(17)
C018 0.054(2) 0.0312(18) 0.066(3) 0.0100(17) 0.0256(19) 0.0136(16)
C019 0.0378(18) 0.0395(19) 0.057(2) 0.0192(17) 0.0173(16) 0.0137(15)
C01A 0.0363(18) 0.053(2) 0.061(2) 0.0301(19) 0.0176(17) 0.0191(16)
C01B 0.040(2) 0.056(2) 0.099(3) 0.049(2) 0.040(2) 0.0256(17)
C01C 0.0393(19) 0.051(2) 0.084(3) 0.041(2) 0.0325(19) 0.0251(17)
C01E 0.054(2) 0.047(2) 0.052(2) 0.0227(18) 0.0150(19) 0.0138(18)
C01F 0.064(2) 0.060(2) 0.049(2) 0.0186(19) 0.022(2) 0.029(2)
C01G 0.049(2) 0.052(2) 0.066(3) -0.005(2) 0.011(2) 0.0192(19)
C01I 0.066(3) 0.075(3) 0.076(3) -0.019(2) 0.010(2) 0.029(2)
C01K 0.080(3) 0.102(3) 0.051(3) 0.019(2) 0.029(2) 0.048(3)
C01P 0.084(3) 0.106(4) 0.062(3) -0.001(3) 0.023(3) 0.043(3)
O1 0.0338(12) 0.0297(12) 0.0752(18) 0.0252(12) 0.0216(12) 0.0111(10)
F1 0.117(3) 0.148(3) 0.092(3) 0.039(3) 0.070(3) 0.046(2)
F2 0.130(3) 0.142(3) 0.087(3) 0.050(3) 0.064(2) 0.041(3)
F3 0.141(3) 0.154(3) 0.079(3) 0.046(2) 0.058(2) 0.050(3)
C6 0.126(3) 0.145(3) 0.083(2) 0.043(2) 0.064(2) 0.050(2)
C1 0.099(2) 0.069(2) 0.097(2) -0.0173(18) 0.019(2) 0.0143(19)
F6 0.101(3) 0.065(2) 0.101(3) -0.0106(18) 0.015(2) 0.012(2)
F5 0.105(3) 0.079(2) 0.095(3) -0.018(2) 0.017(2) 0.009(2)
F4 0.096(2) 0.069(2) 0.101(3) -0.020(2) 0.018(2) 0.0117(19)
F4A 0.103(3) 0.065(2) 0.098(3) -0.015(2) 0.020(2) 0.008(2)
C1A 0.100(2) 0.069(2) 0.097(3) -0.0169(19) 0.019(2) 0.0134(19)
F6A 0.101(3) 0.063(3) 0.098(3) -0.013(2) 0.016(3) 0.015(2)
F5A 0.103(3) 0.070(2) 0.097(3) -0.013(2) 0.015(2) 0.008(2)
F3A 0.127(3) 0.152(4) 0.088(3) 0.034(3) 0.070(3) 0.053(3)
F2A 0.136(3) 0.145(3) 0.087(3) 0.054(3) 0.055(3) 0.046(3)
F1A 0.120(3) 0.148(4) 0.087(3) 0.039(3) 0.067(3) 0.039(3)

loop_
_atom_type_symbol
_atom_type_description
_atom_type_scat_dispersion_real
_atom_type_scat_dispersion_imag
_atom_type_scat_source
C C 0.0033 0.0016 'International Tables Vol C Tables 4.2.6.8 and 6.1.1.4'
H H 0.0000 0.0000 'International Tables Vol C Tables 4.2.6.8 and 6.1.1.4'
F F 0.0171 0.0103 'International Tables Vol C Tables 4.2.6.8 and 6.1.1.4'
N N 0.0061 0.0033 'International Tables Vol C Tables 4.2.6.8 and 6.1.1.4'
O O 0.0106 0.0060 'International Tables Vol C Tables 4.2.6.8 and 6.1.1.4'

loop_
_geom_angle_atom_site_label_1
_geom_angle_atom_site_label_2
_geom_angle_atom_site_label_3
_geom_angle
_geom_angle_site_symmetry_1
_geom_angle_site_symmetry_3
_geom_angle_publ_flag
C00J N007 C00N 128.2(3) . . ?
C00J N007 H007 119.0(19) . . ?
C00N N007 H007 112.6(19) . . ?
C00M N00A C00S 117.4(3) . . ?
C00O N00C H00C 116(2) . . ?
C00R N00C C00O 126.2(3) . . ?
C00R N00C H00C 117(2) . . ?
C00K N00E H00E 119(2) . . ?
C00L N00E C00K 124.0(3) . . ?
C00L N00E H00E 116(2) . . ?
C00P N00F C00Q 124.3(3) . . ?
C00P N00F H00F 113(2) . . ?
C00Q N00F H00F 122(2) . . ?
C00J N00G C017 126.9(3) . . ?
C00J N00G H00G 111(2) . . ?
C017 N00G H00G 121(2) . . ?
C00R N00I C00Y 127.1(3) . . ?
C00R N00I H00I 112.9(19) . . ?
C00Y N00I H00I 119.5(19) . . ?
O003 C00J N007 124.6(3) . . ?
O003 C00J N00G 122.8(3) . . ?
N007 C00J N00G 112.6(3) . . ?
C00N C00K N00E 120.4(3) . . ?
C010 C00K N00E 119.6(3) . . ?
C010 C00K C00N 120.0(3) . . ?
O004 C00L N00E 123.5(3) . . ?
O004 C00L C00M 120.8(3) . . ?
N00E C00L C00M 115.7(3) . . ?
N00A C00M C00L 117.4(3) . . ?
N00A C00M C01C 122.7(3) . . ?
C01C C00M C00L 119.9(3) . . ?
C00K C00N N007 117.6(3) . . ?
C00W C00N N007 123.1(3) . . ?
C00W C00N C00K 119.2(3) . . ?
C00Q C00O N00C 124.3(3) . . ?
C00T C00O N00C 117.8(3) . . ?
C00T C00O C00Q 117.8(3) . . ?
O006 C00P N00F 123.6(3) . . ?
O006 C00P C00S 120.4(3) . . ?
N00F C00P C00S 116.0(3) . . ?
C00O C00Q N00F 122.8(3) . . ?
C019 C00Q N00F 117.7(3) . . ?
C019 C00Q C00O 119.5(3) . . ?
O005 C00R N00C 123.6(3) . . ?
O005 C00R N00I 125.0(3) . . ?
N00C C00R N00I 111.4(3) . . ?
N00A C00S C00P 117.3(3) . . ?
N00A C00S C00X 123.5(3) . . ?
C00X C00S C00P 119.1(3) . . ?
C00O C00T H00T 119.0 . . ?
C015 C00T C00O 122.0(3) . . ?
C015 C00T H00T 119.0 . . ?
C012 C00V C016 119.6(3) . . ?
C014 C00V C012 121.2(3) . . ?
C014 C00V C016 119.2(3) . . ?
C00N C00W H00W 119.8 . . ?
C013 C00W C00N 120.4(3) . . ?
C013 C00W H00W 119.8 . . ?
C00S C00X H00X 121.0 . . ?
C00S C00X C01B 118.1(3) . . ?
C01B C00X H00X 121.0 . . ?
C00Z C00Y N00I 124.5(3) . . ?
C014 C00Y N00I 116.0(3) . . ?
C014 C00Y C00Z 119.5(3) . . ?
C00Y C00Z H00Z 120.4 . . ?
C011 C00Z C00Y 119.1(3) . . ?
C011 C00Z H00Z 120.4 . . ?
C00K C010 H010 119.7 . . ?
C00K C010 C018 120.6(3) . . ?
C018 C010 H010 119.7 . . ?
C00Z C011 C012 121.8(3) . . ?
C00Z C011 C01E 120.7(3) . . ?
C012 C011 C01E 117.5(3) . . ?
C00V C012 C011 118.2(3) . . ?
C00V C012 H012 120.9 . . ?
C011 C012 H012 120.9 . . ?
C00W C013 H013 119.6 . . ?
C00W C013 C018 120.8(3) . . ?
C018 C013 H013 119.6 . . ?
C00V C014 C00Y 120.3(3) . . ?
C00V C014 H014 119.8 . . ?
C00Y C014 H014 119.8 . . ?
C00T C015 H015 120.0 . . ?
C00T C015 C01A 120.1(3) . . ?
C01A C015 H015 120.0 . . ?
F001 C016 F008 105.4(3) . . ?
F001 C016 F00B 105.8(3) . . ?
F001 C016 C00V 112.4(3) . . ?
F008 C016 F00B 107.3(3) . . ?
F008 C016 C00V 113.0(3) . . ?
F00B C016 C00V 112.3(3) . . ?
C01F C017 N00G 123.7(3) . . ?
C01G C017 N00G 116.7(3) . . ?
C01G C017 C01F 119.6(4) . . ?
C010 C018 H018 120.5 . . ?
C013 C018 C010 119.0(3) . . ?
C013 C018 H018 120.5 . . ?
C00Q C019 H019 119.4 . . ?
C01A C019 C00Q 121.2(3) . . ?
C01A C019 H019 119.4 . . ?
C015 C01A C019 119.1(3) . . ?
C015 C01A H01A 120.4 . . ?
C019 C01A H01A 120.4 . . ?
C00X C01B H01B 120.5 . . ?
C01C C01B C00X 118.9(3) . . ?
C01C C01B H01B 120.5 . . ?
C00M C01C H01C 120.3 . . ?
C01B C01C C00M 119.4(3) . . ?
C01B C01C H01C 120.3 . . ?
F009 C01E C011 113.2(3) . . ?
F00D C01E F009 106.3(3) . . ?
F00D C01E F00H 105.1(3) . . ?
F00D C01E C011 113.5(3) . . ?
F00H C01E F009 106.3(3) . . ?
F00H C01E C011 111.8(3) . . ?
C017 C01F H01F 120.2 . . ?
C01K C01F C017 119.6(4) . . ?
C01K C01F H01F 120.2 . . ?
C017 C01G H01G 120.3 . . ?
C01I C01G C017 119.5(4) . . ?
C01I C01G H01G 120.3 . . ?
C01G C01I C01P 121.8(5) . . ?
C01G C01I C1 124.9(6) . . ?
C01G C01I C1A 112.2(7) . . ?
C01P C01I C1 113.2(6) . . ?
C01P C01I C1A 125.1(7) . . ?
C01F C01K C6 118.1(5) . . ?
C01P C01K C01F 121.5(5) . . ?
C01P C01K C6 120.3(5) . . ?
C01I C01P H01P 121.0 . . ?
C01K C01P C01I 118.0(4) . . ?
C01K C01P H01P 121.0 . . ?
H1A O1 H1B 104.5 . . ?
F1 C6 C01K 116.1(7) . . ?
F1 C6 F2 96.6(8) . . ?
F1 C6 F3 108.8(6) . . ?
F2 C6 C01K 114.8(6) . . ?
F3 C6 C01K 115.3(7) . . ?
F3 C6 F2 103.1(7) . . ?
F3A C6 C01K 110.6(7) . . ?
F2A C6 C01K 108.4(7) . . ?
F2A C6 F3A 114.7(8) . . ?
F2A C6 F1A 115.9(10) . . ?
F1A C6 C01K 107.8(8) . . ?
F1A C6 F3A 99.0(8) . . ?
F6 C1 C01I 115.2(8) . . ?
F6 C1 F5 104.8(8) . . ?
F6 C1 F4 108.0(9) . . ?
F5 C1 C01I 112.6(8) . . ?
F4 C1 C01I 109.1(7) . . ?
F4 C1 F5 106.7(8) . . ?
F4A C1A C01I 122.5(10) . . ?
F4A C1A F5A 103.5(10) . . ?
F6A C1A C01I 106.1(11) . . ?
F6A C1A F4A 104.1(12) . . ?
F6A C1A F5A 107.6(11) . . ?
F5A C1A C01I 112.0(10) . . ?

loop_
_geom_bond_atom_site_label_1
_geom_bond_atom_site_label_2
_geom_bond_distance
_geom_bond_site_symmetry_2
_geom_bond_publ_flag
F001 C016 1.333(4) . ?
O003 C00J 1.229(3) . ?
O004 C00L 1.235(4) . ?
O005 C00R 1.209(3) . ?
O006 C00P 1.233(3) . ?
N007 C00J 1.357(4) . ?
N007 C00N 1.408(4) . ?
N007 H007 0.81(3) . ?
F008 C016 1.333(4) . ?
F009 C01E 1.330(4) . ?
N00A C00M 1.331(4) . ?
N00A C00S 1.340(4) . ?
F00B C016 1.333(4) . ?
N00C C00O 1.400(4) . ?
N00C C00R 1.381(4) . ?
N00C H00C 1.00(4) . ?
F00D C01E 1.312(4) . ?
N00E C00K 1.422(4) . ?
N00E C00L 1.339(4) . ?
N00E H00E 0.80(3) . ?
N00F C00P 1.330(4) . ?
N00F C00Q 1.420(4) . ?
N00F H00F 0.81(3) . ?
N00G C00J 1.375(4) . ?
N00G C017 1.404(4) . ?
N00G H00G 0.88(4) . ?
F00H C01E 1.322(4) . ?
N00I C00R 1.383(4) . ?
N00I C00Y 1.415(4) . ?
N00I H00I 1.06(4) . ?
C00K C00N 1.396(4) . ?
C00K C010 1.387(5) . ?
C00L C00M 1.505(4) . ?
C00M C01C 1.389(4) . ?
C00N C00W 1.386(4) . ?
C00O C00Q 1.399(4) . ?
C00O C00T 1.397(4) . ?
C00P C00S 1.496(4) . ?
C00Q C019 1.392(5) . ?
C00S C00X 1.382(4) . ?
C00T H00T 0.9500 . ?
C00T C015 1.369(5) . ?
C00V C012 1.382(5) . ?
C00V C014 1.375(5) . ?
C00V C016 1.505(5) . ?
C00W H00W 0.9500 . ?
C00W C013 1.382(5) . ?
C00X H00X 0.9500 . ?
C00X C01B 1.389(5) . ?
C00Y C00Z 1.399(4) . ?
C00Y C014 1.387(5) . ?
C00Z H00Z 0.9500 . ?
C00Z C011 1.376(5) . ?
C010 H010 0.9500 . ?
C010 C018 1.389(5) . ?
C011 C012 1.391(5) . ?
C011 C01E 1.492(5) . ?
C012 H012 0.9500 . ?
C013 H013 0.9500 . ?
C013 C018 1.387(5) . ?
C014 H014 0.9500 . ?
C015 H015 0.9500 . ?
C015 C01A 1.377(5) . ?
C017 C01F 1.388(5) . ?
C017 C01G 1.385(5) . ?
C018 H018 0.9500 . ?
C019 H019 0.9500 . ?
C019 C01A 1.387(5) . ?
C01A H01A 0.9500 . ?
C01B H01B 0.9500 . ?
C01B C01C 1.361(5) . ?
C01C H01C 0.9500 . ?
C01F H01F 0.9500 . ?
C01F C01K 1.384(5) . ?
C01G H01G 0.9500 . ?
C01G C01I 1.376(6) . ?
C01I C01P 1.382(7) . ?
C01I C1 1.474(10) . ?
C01I C1A 1.562(13) . ?
C01K C01P 1.373(7) . ?
C01K C6 1.487(8) . ?
C01P H01P 0.9500 . ?
O1 H1A 0.8698 . ?
O1 H1B 0.8703 . ?
F1 C6 1.321(10) . ?
F2 C6 1.372(9) . ?
F3 C6 1.340(8) . ?
C6 F3A 1.350(10) . ?
C6 F2A 1.305(11) . ?
C6 F1A 1.347(12) . ?
C1 F6 1.326(10) . ?
C1 F5 1.353(11) . ?
C1 F4 1.331(11) . ?
F4A C1A 1.365(13) . ?
C1A F6A 1.331(14) . ?
C1A F5A 1.375(14) . ?

loop_
_geom_torsion_atom_site_label_1
_geom_torsion_atom_site_label_2
_geom_torsion_atom_site_label_3
_geom_torsion_atom_site_label_4
_geom_torsion
_geom_torsion_site_symmetry_1
_geom_torsion_site_symmetry_2
_geom_torsion_site_symmetry_3
_geom_torsion_site_symmetry_4
_geom_torsion_publ_flag
O004 C00L C00M N00A -179.3(3) . . . . ?
O004 C00L C00M C01C 2.0(5) . . . . ?
O006 C00P C00S N00A -180.0(3) . . . . ?
O006 C00P C00S C00X -0.6(5) . . . . ?
N007 C00N C00W C013 -175.7(3) . . . . ?
N00A C00M C01C C01B 2.7(6) . . . . ?
N00A C00S C00X C01B 0.2(6) . . . . ?
N00C C00O C00Q N00F 0.0(5) . . . . ?
N00C C00O C00Q C019 178.6(3) . . . . ?
N00C C00O C00T C015 179.7(3) . . . . ?
N00E C00K C00N N007 -5.1(4) . . . . ?
N00E C00K C00N C00W 176.9(3) . . . . ?
N00E C00K C010 C018 -179.0(3) . . . . ?
N00E C00L C00M N00A 0.0(5) . . . . ?
N00E C00L C00M C01C -178.7(3) . . . . ?
N00F C00P C00S N00A -0.6(5) . . . . ?
N00F C00P C00S C00X 178.8(3) . . . . ?
N00F C00Q C019 C01A -178.0(3) . . . . ?
N00G C017 C01F C01K 179.3(4) . . . . ?
N00G C017 C01G C01I -178.5(4) . . . . ?
N00I C00Y C00Z C011 -178.8(3) . . . . ?
N00I C00Y C014 C00V 178.6(3) . . . . ?
C00J N007 C00N C00K 175.9(3) . . . . ?
C00J N007 C00N C00W -6.1(5) . . . . ?
C00J N00G C017 C01F 17.2(5) . . . . ?
C00J N00G C017 C01G -164.5(3) . . . . ?
C00K N00E C00L O004 -8.0(5) . . . . ?
C00K N00E C00L C00M 172.8(3) . . . . ?
C00K C00N C00W C013 2.2(5) . . . . ?
C00K C010 C018 C013 2.1(6) . . . . ?
C00L N00E C00K C00N 133.3(3) . . . . ?
C00L N00E C00K C010 -47.9(5) . . . . ?
C00L C00M C01C C01B -178.7(3) . . . . ?
C00M N00A C00S C00P 179.1(3) . . . . ?
C00M N00A C00S C00X -0.2(5) . . . . ?
C00N N007 C00J O003 -13.7(5) . . . . ?
C00N N007 C00J N00G 166.4(3) . . . . ?
C00N C00K C010 C018 -0.2(5) . . . . ?
C00N C00W C013 C018 -0.3(5) . . . . ?
C00O N00C C00R O005 -0.6(5) . . . . ?
C00O N00C C00R N00I 178.0(3) . . . . ?
C00O C00Q C019 C01A 3.3(5) . . . . ?
C00O C00T C015 C01A 0.9(5) . . . . ?
C00P N00F C00Q C00O -55.2(5) . . . . ?
C00P N00F C00Q C019 126.2(3) . . . . ?
C00P C00S C00X C01B -179.0(3) . . . . ?
C00Q N00F C00P O006 -3.8(5) . . . . ?
C00Q N00F C00P C00S 176.8(3) . . . . ?
C00Q C00O C00T C015 3.2(5) . . . . ?
C00Q C019 C01A C015 0.8(5) . . . . ?
C00R N00C C00O C00Q -47.3(5) . . . . ?
C00R N00C C00O C00T 136.5(3) . . . . ?
C00R N00I C00Y C00Z -6.9(5) . . . . ?
C00R N00I C00Y C014 174.5(3) . . . . ?
C00S N00A C00M C00L -179.9(3) . . . . ?
C00S N00A C00M C01C -1.3(5) . . . . ?
C00S C00X C01B C01C 1.2(6) . . . . ?
C00T C00O C00Q N00F 176.2(3) . . . . ?
C00T C00O C00Q C019 -5.2(4) . . . . ?
C00T C015 C01A C019 -2.9(5) . . . . ?
C00W C013 C018 C010 -1.8(6) . . . . ?
C00X C01B C01C C00M -2.6(6) . . . . ?
C00Y N00I C00R O005 -8.9(6) . . . . ?
C00Y N00I C00R N00C 172.6(3) . . . . ?
C00Y C00Z C011 C012 0.3(5) . . . . ?
C00Y C00Z C011 C01E 178.6(3) . . . . ?
C00Z C00Y C014 C00V -0.1(5) . . . . ?
C00Z C011 C012 C00V 0.0(5) . . . . ?
C00Z C011 C01E F009 5.5(5) . . . . ?
C00Z C011 C01E F00D 126.9(4) . . . . ?
C00Z C011 C01E F00H -114.4(4) . . . . ?
C010 C00K C00N N007 176.1(3) . . . . ?
C010 C00K C00N C00W -2.0(5) . . . . ?
C012 C00V C014 C00Y 0.4(5) . . . . ?
C012 C00V C016 F001 -146.4(3) . . . . ?
C012 C00V C016 F008 94.4(4) . . . . ?
C012 C00V C016 F00B -27.2(5) . . . . ?
C012 C011 C01E F009 -176.1(3) . . . . ?
C012 C011 C01E F00D -54.7(5) . . . . ?
C012 C011 C01E F00H 63.9(4) . . . . ?
C014 C00V C012 C011 -0.4(5) . . . . ?
C014 C00V C016 F001 33.8(5) . . . . ?
C014 C00V C016 F008 -85.4(4) . . . . ?
C014 C00V C016 F00B 152.9(3) . . . . ?
C014 C00Y C00Z C011 -0.3(5) . . . . ?
C016 C00V C012 C011 179.8(3) . . . . ?
C016 C00V C014 C00Y -179.7(3) . . . . ?
C017 N00G C00J O003 0.7(5) . . . . ?
C017 N00G C00J N007 -179.5(3) . . . . ?
C017 C01F C01K C01P -0.2(7) . . . . ?
C017 C01F C01K C6 177.3(5) . . . . ?
C017 C01G C01I C01P -1.7(7) . . . . ?
C017 C01G C01I C1 174.8(7) . . . . ?
C017 C01G C01I C1A -171.2(7) . . . . ?
C01E C011 C012 C00V -178.3(3) . . . . ?
C01F C017 C01G C01I -0.1(6) . . . . ?
C01F C01K C01P C01I -1.6(8) . . . . ?
C01F C01K C6 F1 -84.6(8) . . . . ?
C01F C01K C6 F2 26.8(9) . . . . ?
C01F C01K C6 F3 146.5(7) . . . . ?
C01F C01K C6 F3A -171.1(8) . . . . ?
C01F C01K C6 F2A 62.3(9) . . . . ?
C01F C01K C6 F1A -63.9(9) . . . . ?
C01G C017 C01F C01K 1.1(6) . . . . ?
C01G C01I C01P C01K 2.6(8) . . . . ?
C01G C01I C1 F6 99.7(10) . . . . ?
C01G C01I C1 F5 -140.2(7) . . . . ?
C01G C01I C1 F4 -21.9(12) . . . . ?
C01G C01I C1A F4A -0.4(16) . . . . ?
C01G C01I C1A F6A 118.6(11) . . . . ?
C01G C01I C1A F5A -124.3(10) . . . . ?
C01P C01I C1 F6 -83.5(10) . . . . ?
C01P C01I C1 F5 36.6(10) . . . . ?
C01P C01I C1 F4 154.9(7) . . . . ?
C01P C01I C1A F4A -169.5(10) . . . . ?
C01P C01I C1A F6A -50.5(13) . . . . ?
C01P C01I C1A F5A 66.6(14) . . . . ?
C01P C01K C6 F1 92.8(8) . . . . ?
C01P C01K C6 F2 -155.7(7) . . . . ?
C01P C01K C6 F3 -36.1(10) . . . . ?
C01P C01K C6 F3A 6.4(10) . . . . ?
C01P C01K C6 F2A -120.2(8) . . . . ?
C01P C01K C6 F1A 113.5(9) . . . . ?
C6 C01K C01P C01I -179.0(5) . . . . ?
C1 C01I C01P C01K -174.3(6) . . . . ?
C1A C01I C01P C01K 170.7(8) . . . . ?

loop_
_smtbx_masks_void_nr
_smtbx_masks_void_average_x
_smtbx_masks_void_average_y
_smtbx_masks_void_average_z
_smtbx_masks_void_volume
_smtbx_masks_void_count_electrons
_smtbx_masks_void_content
1 0.500 0.500 0.000 488.5 102.5 '4 C2H6O'
2 0.292 0.179 0.427 13.1 0.4 '1 ?'
3 0.708 0.821 0.573 13.1 0.4 '1 ?'
